data_4112872
loop_
_publ_author_name
'Michael M. Konnick'
'Ilia A. Guzei'
'Shannon S. Stahl'

_publ_section_title
;
 Characterization of Peroxo and Hydroperoxo Intermediates in the Aerobic
 Oxidation of N-Heterocyclic-Carbene-Coordinated Palladium(0)
;
_journal_name_full 'Journal of the American Chemical Society'
_journal_page_first 10212
_journal_page_last 10213
_journal_paper_doi 10.1021/ja046884u
_journal_volume 126
_journal_year 2004
_chemical_formula_sum 'C42 H48 N4 Pd'
_chemical_formula_weight 715.24
_chemical_name_systematic
; 
 ? 
;
_space_group_IT_number 14
_symmetry_cell_setting monoclinic
_symmetry_space_group_name_Hall '-P 2ybc'
_symmetry_space_group_name_H-M 'P 1 21/c 1'
_atom_sites_solution_hydrogens geom
_atom_sites_solution_primary direct
_atom_sites_solution_secondary difmap
_audit_creation_method SHELXL-97
_cell_angle_alpha 90.00
_cell_angle_beta 98.653(2)
_cell_angle_gamma 90.00
_cell_formula_units_Z 4
_cell_length_a 15.6449(15)
_cell_length_b 16.4566(16)
_cell_length_c 14.5862(14)
_cell_measurement_reflns_used ****
_cell_measurement_temperature 100(2)
_cell_measurement_theta_max 26.40
_cell_measurement_theta_min 2.17
_cell_volume 3712.6(6)
_computing_cell_refinement 'Bruker SMART'
_computing_data_collection 'Bruker SMART'
_computing_data_reduction 'Bruker SAINT'
_computing_molecular_graphics 'Bruker SHELXTL'
_computing_publication_material 'Bruker SHELXTL'
_computing_structure_refinement 'SHELXL-97 (Sheldrick, 1997)'
_computing_structure_solution 'SHELXS-97 (Sheldrick, 1990)'
_diffrn_ambient_temperature 100(2)
_diffrn_measured_fraction_theta_full 0.996
_diffrn_measured_fraction_theta_max 0.996
_diffrn_measurement_device_type 'CCD area detector'
_diffrn_measurement_method 'phi and omega scans'
_diffrn_radiation_monochromator graphite
_diffrn_radiation_source 'fine-focus sealed tube'
_diffrn_radiation_type MoK\a
_diffrn_radiation_wavelength 0.71073
_diffrn_reflns_av_R_equivalents 0.0358
_diffrn_reflns_av_sigmaI/netI 0.0330
_diffrn_reflns_limit_h_max 19
_diffrn_reflns_limit_h_min -19
_diffrn_reflns_limit_k_max 20
_diffrn_reflns_limit_k_min -20
_diffrn_reflns_limit_l_max 18
_diffrn_reflns_limit_l_min -17
_diffrn_reflns_number 29842
_diffrn_reflns_theta_full 26.40
_diffrn_reflns_theta_max 26.40
_diffrn_reflns_theta_min 1.81
_exptl_absorpt_coefficient_mu 0.533
_exptl_absorpt_correction_T_max 0.8738
_exptl_absorpt_correction_T_min 0.8031
_exptl_absorpt_correction_type none
_exptl_crystal_density_diffrn 1.280
_exptl_crystal_density_meas 0
_exptl_crystal_F_000 1496
_exptl_crystal_size_max 0.43
_exptl_crystal_size_mid 0.32
_exptl_crystal_size_min 0.26
_refine_diff_density_max 0.822
_refine_diff_density_min -0.674
_refine_diff_density_rms 0.089
_refine_ls_extinction_method none
_refine_ls_goodness_of_fit_ref 1.200
_refine_ls_hydrogen_treatment mixed
_refine_ls_matrix_type full
_refine_ls_number_parameters 436
_refine_ls_number_reflns 7594
_refine_ls_number_restraints 0
_refine_ls_restrained_S_all 1.200
_refine_ls_R_factor_all 0.0518
_refine_ls_R_factor_gt 0.0469
_refine_ls_shift/su_max 0.001
_refine_ls_shift/su_mean 0.000
_refine_ls_structure_factor_coef Fsqd
_refine_ls_weighting_details 'calc w=1/[\s^2^(Fo^2^)+(0.0277P)^2^+9.9918P] where P=(Fo^2^+2Fc^2^)/3'
_refine_ls_weighting_scheme calc
_refine_ls_wR_factor_gt 0.1092
_refine_ls_wR_factor_ref 0.1110
_reflns_number_gt 6908
_reflns_number_total 7594
_reflns_threshold_expression >2sigma(I)
_cod_data_source_file ja046884usi20040526_064407.cif
_cod_data_source_block sta11
_cod_database_code 4112872

loop_
_symmetry_equiv_pos_as_xyz
'x, y, z'
'-x, y+1/2, -z+1/2'
'-x, -y, -z'
'x, -y-1/2, z-1/2'

loop_
_atom_site_label
_atom_site_type_symbol
_atom_site_fract_x
_atom_site_fract_y
_atom_site_fract_z
_atom_site_U_iso_or_equiv
_atom_site_adp_type
_atom_site_occupancy
_atom_site_symmetry_multiplicity
_atom_site_calc_flag
_atom_site_refinement_flags
Pd Pd 0.256802(16) 0.007791(14) 0.590166(16) 0.01636(8) Uani 1 1 d .
N1 N 0.2321(2) 0.18291(18) 0.6495(2) 0.0237(6) Uani 1 1 d .
N2 N 0.16755(19) 0.16216(17) 0.5126(2) 0.0223(6) Uani 1 1 d .
N3 N 0.29259(18) -0.16499(16) 0.66378(19) 0.0183(6) Uani 1 1 d .
N4 N 0.32561(18) -0.15296(16) 0.52810(18) 0.0165(5) Uani 1 1 d .
C1 C 0.2178(2) 0.1230(2) 0.5837(2) 0.0198(7) Uani 1 1 d .
C2 C 0.1922(3) 0.2554(2) 0.6202(3) 0.0340(9) Uani 1 1 d .
H2 H 0.1930 0.3046 0.6545 0.041 Uiso 1 1 calc R
C3 C 0.1520(3) 0.2423(2) 0.5337(3) 0.0348(10) Uani 1 1 d .
H3 H 0.1191 0.2806 0.4944 0.042 Uiso 1 1 calc R
C4 C 0.2878(2) 0.1720(2) 0.7372(2) 0.0210(7) Uani 1 1 d .
C5 C 0.2544(2) 0.1362(2) 0.8108(3) 0.0254(8) Uani 1 1 d .
C6 C 0.3101(2) 0.1247(2) 0.8934(2) 0.0250(8) Uani 1 1 d .
H6 H 0.2883 0.1013 0.9447 0.030 Uiso 1 1 calc R
C7 C 0.3966(2) 0.1465(2) 0.9031(2) 0.0215(7) Uani 1 1 d .
C8 C 0.4266(2) 0.1837(2) 0.8288(2) 0.0227(7) Uani 1 1 d .
H8 H 0.4854 0.2002 0.8352 0.027 Uiso 1 1 calc R
C9 C 0.3733(2) 0.1976(2) 0.7454(2) 0.0220(7) Uani 1 1 d .
C10 C 0.1618(3) 0.1080(3) 0.7998(3) 0.0402(10) Uani 1 1 d .
H10A H 0.1534 0.0629 0.7556 0.060 Uiso 1 1 calc R
H10B H 0.1234 0.1530 0.7769 0.060 Uiso 1 1 calc R
H10C H 0.1482 0.0898 0.8600 0.060 Uiso 1 1 calc R
C11 C 0.4572(2) 0.1282(2) 0.9913(2) 0.0277(8) Uani 1 1 d .
H11A H 0.5021 0.0904 0.9779 0.042 Uiso 1 1 calc R
H11B H 0.4247 0.1036 1.0366 0.042 Uiso 1 1 calc R
H11C H 0.4842 0.1788 1.0168 0.042 Uiso 1 1 calc R
C12 C 0.4070(3) 0.2391(2) 0.6661(3) 0.0328(9) Uani 1 1 d .
H12A H 0.3890 0.2085 0.6088 0.049 Uiso 1 1 calc R
H12B H 0.4703 0.2414 0.6788 0.049 Uiso 1 1 calc R
H12C H 0.3838 0.2944 0.6591 0.049 Uiso 1 1 calc R
C13 C 0.1334(2) 0.12362(19) 0.4259(2) 0.0196(7) Uani 1 1 d .
C14 C 0.1871(2) 0.11367(19) 0.3583(2) 0.0189(7) Uani 1 1 d .
C15 C 0.1505(2) 0.07877(19) 0.2746(2) 0.0191(7) Uani 1 1 d .
H15 H 0.1853 0.0721 0.2272 0.023 Uiso 1 1 calc R
C16 C 0.0647(2) 0.0534(2) 0.2578(2) 0.0208(7) Uani 1 1 d .
C17 C 0.0145(2) 0.0637(2) 0.3274(2) 0.0220(7) Uani 1 1 d .
H17 H -0.0441 0.0465 0.3168 0.026 Uiso 1 1 calc R
C18 C 0.0472(2) 0.0985(2) 0.4121(2) 0.0211(7) Uani 1 1 d .
C19 C 0.2816(2) 0.1360(2) 0.3763(3) 0.0286(8) Uani 1 1 d .
H19A H 0.2877 0.1924 0.3980 0.043 Uiso 1 1 calc R
H19B H 0.3064 0.1303 0.3189 0.043 Uiso 1 1 calc R
H19C H 0.3119 0.0998 0.4238 0.043 Uiso 1 1 calc R
C20 C 0.0291(2) 0.0141(2) 0.1665(3) 0.0300(8) Uani 1 1 d .
H20A H 0.0442 -0.0437 0.1686 0.045 Uiso 1 1 calc R
H20B H 0.0540 0.0405 0.1164 0.045 Uiso 1 1 calc R
H20C H -0.0339 0.0200 0.1553 0.045 Uiso 1 1 calc R
C21 C -0.0076(3) 0.1063(3) 0.4882(3) 0.0304(8) Uani 1 1 d .
H21A H -0.0640 0.0809 0.4684 0.046 Uiso 1 1 calc R
H21B H -0.0158 0.1639 0.5016 0.046 Uiso 1 1 calc R
H21C H 0.0213 0.0791 0.5443 0.046 Uiso 1 1 calc R
C22 C 0.2937(2) -0.10849(19) 0.5949(2) 0.0172(6) Uani 1 1 d .
C23 C 0.3230(2) -0.2405(2) 0.6405(2) 0.0215(7) Uani 1 1 d .
H23 H 0.3283 -0.2881 0.6778 0.026 Uiso 1 1 calc R
C24 C 0.3435(2) -0.2329(2) 0.5550(2) 0.0208(7) Uani 1 1 d .
H24 H 0.3659 -0.2741 0.5196 0.025 Uiso 1 1 calc R
C25 C 0.2597(2) -0.1485(2) 0.7494(2) 0.0189(7) Uani 1 1 d .
C26 C 0.3093(2) -0.1012(2) 0.8163(2) 0.0212(7) Uani 1 1 d .
C27 C 0.2768(2) -0.0872(2) 0.8992(2) 0.0247(7) Uani 1 1 d .
H27 H 0.3097 -0.0557 0.9465 0.030 Uiso 1 1 calc R
C28 C 0.1972(2) -0.1183(2) 0.9141(2) 0.0252(8) Uani 1 1 d .
C29 C 0.1502(2) -0.1647(2) 0.8452(2) 0.0244(7) Uani 1 1 d .
H29 H 0.0957 -0.1857 0.8548 0.029 Uiso 1 1 calc R
C30 C 0.1807(2) -0.1814(2) 0.7619(2) 0.0219(7) Uani 1 1 d .
C31 C 0.3933(2) -0.0639(2) 0.8006(2) 0.0262(8) Uani 1 1 d .
H31A H 0.4301 -0.1058 0.7788 0.039 Uiso 1 1 calc R
H31B H 0.4227 -0.0408 0.8588 0.039 Uiso 1 1 calc R
H31C H 0.3822 -0.0209 0.7538 0.039 Uiso 1 1 calc R
C32 C 0.1635(3) -0.1009(3) 1.0039(3) 0.0361(9) Uani 1 1 d .
H32A H 0.1647 -0.0422 1.0154 0.054 Uiso 1 1 calc R
H32B H 0.1999 -0.1285 1.0551 0.054 Uiso 1 1 calc R
H32C H 0.1039 -0.1207 0.9996 0.054 Uiso 1 1 calc R
C33 C 0.1283(2) -0.2327(2) 0.6889(3) 0.0254(8) Uani 1 1 d .
H33A H 0.1307 -0.2093 0.6276 0.038 Uiso 1 1 calc R
H33B H 0.0681 -0.2345 0.7001 0.038 Uiso 1 1 calc R
H33C H 0.1519 -0.2880 0.6914 0.038 Uiso 1 1 calc R
C34 C 0.3410(2) -0.12038(19) 0.4402(2) 0.0167(6) Uani 1 1 d .
C35 C 0.4256(2) -0.1024(2) 0.4278(2) 0.0193(7) Uani 1 1 d .
C36 C 0.4392(2) -0.0733(2) 0.3413(2) 0.0213(7) Uani 1 1 d .
H36 H 0.4964 -0.0607 0.3314 0.026 Uiso 1 1 calc R
C37 C 0.3713(2) -0.0622(2) 0.2694(2) 0.0200(7) Uani 1 1 d .
C38 C 0.2879(2) -0.08061(19) 0.2847(2) 0.0180(7) Uani 1 1 d .
H38 H 0.2413 -0.0739 0.2354 0.022 Uiso 1 1 calc R
C39 C 0.2706(2) -0.10875(18) 0.3704(2) 0.0172(6) Uani 1 1 d .
C40 C 0.4995(2) -0.1104(2) 0.5062(3) 0.0264(8) Uani 1 1 d .
H40A H 0.5518 -0.0870 0.4876 0.040 Uiso 1 1 calc R
H40B H 0.5093 -0.1680 0.5214 0.040 Uiso 1 1 calc R
H40C H 0.4854 -0.0815 0.5608 0.040 Uiso 1 1 calc R
C41 C 0.3869(3) -0.0296(2) 0.1765(3) 0.0288(8) Uani 1 1 d .
H41A H 0.3607 -0.0663 0.1272 0.043 Uiso 1 1 calc R
H41B H 0.4492 -0.0258 0.1753 0.043 Uiso 1 1 calc R
H41C H 0.3608 0.0245 0.1667 0.043 Uiso 1 1 calc R
C42 C 0.1793(2) -0.1215(2) 0.3876(2) 0.0217(7) Uani 1 1 d .
H42A H 0.1747 -0.1743 0.4175 0.033 Uiso 1 1 calc R
H42B H 0.1402 -0.1201 0.3285 0.033 Uiso 1 1 calc R
H42C H 0.1635 -0.0783 0.4282 0.033 Uiso 1 1 calc R

loop_
_atom_site_aniso_label
_atom_site_aniso_U_11
_atom_site_aniso_U_22
_atom_site_aniso_U_33
_atom_site_aniso_U_23
_atom_site_aniso_U_13
_atom_site_aniso_U_12
Pd 0.02259(14) 0.01305(13) 0.01326(13) 0.00023(9) 0.00213(9) 0.00245(10)
N1 0.0300(16) 0.0210(15) 0.0186(15) -0.0035(11) -0.0017(12) 0.0050(12)
N2 0.0289(16) 0.0165(14) 0.0202(15) -0.0018(11) -0.0006(12) 0.0035(12)
N3 0.0226(15) 0.0172(13) 0.0159(14) 0.0013(11) 0.0054(11) 0.0019(11)
N4 0.0211(14) 0.0160(13) 0.0132(13) 0.0001(10) 0.0053(11) 0.0002(11)
C1 0.0221(17) 0.0192(16) 0.0174(16) -0.0010(13) 0.0002(13) -0.0007(13)
C2 0.049(3) 0.0181(18) 0.032(2) -0.0082(15) -0.0037(18) 0.0098(16)
C3 0.051(3) 0.0197(18) 0.030(2) -0.0013(15) -0.0073(18) 0.0136(17)
C4 0.0306(19) 0.0151(15) 0.0165(16) -0.0043(12) 0.0006(14) 0.0027(13)
C5 0.0251(19) 0.0230(18) 0.0279(19) -0.0033(14) 0.0028(15) -0.0037(14)
C6 0.034(2) 0.0213(17) 0.0204(17) -0.0003(14) 0.0073(15) -0.0032(14)
C7 0.0306(19) 0.0182(16) 0.0159(16) -0.0038(13) 0.0041(14) 0.0014(14)
C8 0.0264(18) 0.0214(17) 0.0213(17) -0.0016(13) 0.0068(14) -0.0014(14)
C9 0.0312(19) 0.0178(16) 0.0181(17) -0.0022(13) 0.0067(14) 0.0030(14)
C10 0.032(2) 0.051(3) 0.036(2) 0.002(2) 0.0010(18) -0.0129(19)
C11 0.033(2) 0.031(2) 0.0182(18) -0.0005(14) 0.0037(15) 0.0029(16)
C12 0.040(2) 0.033(2) 0.027(2) 0.0069(16) 0.0094(17) 0.0012(17)
C13 0.0240(17) 0.0155(15) 0.0171(16) 0.0017(12) -0.0041(13) 0.0042(13)
C14 0.0194(16) 0.0151(15) 0.0214(17) 0.0048(13) 0.0000(13) 0.0021(12)
C15 0.0233(17) 0.0181(16) 0.0170(16) 0.0038(12) 0.0063(13) 0.0031(13)
C16 0.0215(17) 0.0212(17) 0.0187(17) 0.0020(13) -0.0001(13) 0.0029(13)
C17 0.0171(16) 0.0282(18) 0.0202(17) -0.0007(14) 0.0012(13) 0.0022(14)
C18 0.0214(17) 0.0239(17) 0.0182(17) 0.0024(13) 0.0037(13) 0.0064(13)
C19 0.0259(19) 0.0274(19) 0.032(2) 0.0015(16) 0.0046(16) -0.0035(15)
C20 0.0281(19) 0.038(2) 0.0235(18) -0.0071(16) 0.0019(15) 0.0027(16)
C21 0.030(2) 0.040(2) 0.0222(19) -0.0007(16) 0.0081(16) 0.0035(17)
C22 0.0210(16) 0.0165(15) 0.0142(15) 0.0020(12) 0.0032(13) -0.0006(12)
C23 0.0273(18) 0.0149(16) 0.0227(17) 0.0040(13) 0.0050(14) 0.0046(13)
C24 0.0227(17) 0.0171(16) 0.0235(18) 0.0008(13) 0.0067(14) 0.0042(13)
C25 0.0251(17) 0.0185(16) 0.0135(15) 0.0046(12) 0.0045(13) 0.0062(13)
C26 0.0259(18) 0.0208(16) 0.0161(16) 0.0050(13) 0.0009(13) 0.0048(14)
C27 0.032(2) 0.0242(18) 0.0166(17) 0.0011(14) 0.0011(14) 0.0029(15)
C28 0.033(2) 0.0253(18) 0.0179(17) 0.0057(14) 0.0076(15) 0.0099(15)
C29 0.0241(18) 0.0256(18) 0.0246(18) 0.0065(14) 0.0073(14) 0.0032(14)
C30 0.0268(18) 0.0204(17) 0.0193(17) 0.0036(13) 0.0057(14) 0.0039(14)
C31 0.0262(19) 0.032(2) 0.0200(18) 0.0000(15) 0.0022(14) -0.0035(15)
C32 0.040(2) 0.047(2) 0.023(2) 0.0018(17) 0.0125(17) 0.0091(19)
C33 0.0266(19) 0.0252(18) 0.0249(19) -0.0009(14) 0.0048(15) -0.0012(14)
C34 0.0203(16) 0.0150(15) 0.0161(16) -0.0004(12) 0.0070(13) 0.0009(12)
C35 0.0205(17) 0.0192(16) 0.0188(16) -0.0043(13) 0.0049(13) 0.0009(13)
C36 0.0200(17) 0.0218(17) 0.0244(18) -0.0014(14) 0.0108(14) -0.0025(13)
C37 0.0270(18) 0.0175(16) 0.0166(16) 0.0004(12) 0.0071(13) 0.0002(13)
C38 0.0235(17) 0.0161(15) 0.0139(15) -0.0023(12) 0.0013(13) 0.0019(13)
C39 0.0190(16) 0.0120(14) 0.0215(17) -0.0039(12) 0.0056(13) 0.0007(12)
C40 0.0225(17) 0.032(2) 0.0237(18) -0.0002(15) 0.0014(14) -0.0003(15)
C41 0.033(2) 0.033(2) 0.0216(18) 0.0046(15) 0.0093(15) -0.0037(16)
C42 0.0181(17) 0.0244(18) 0.0235(18) -0.0006(14) 0.0060(14) -0.0008(13)

loop_
_atom_type_symbol
_atom_type_description
_atom_type_scat_dispersion_real
_atom_type_scat_dispersion_imag
_atom_type_scat_source
C C 0.0033 0.0016 'International Tables Vol C Tables 4.2.6.8 and 6.1.1.4'
H H 0.0000 0.0000 'International Tables Vol C Tables 4.2.6.8 and 6.1.1.4'
N N 0.0061 0.0033 'International Tables Vol C Tables 4.2.6.8 and 6.1.1.4'
Pd Pd -0.9988 1.0072 'International Tables Vol C Tables 4.2.6.8 and 6.1.1.4'

loop_
_geom_angle_atom_site_label_1
_geom_angle_atom_site_label_2
_geom_angle_atom_site_label_3
_geom_angle
C1 Pd C22 178.80(13)
C1 N1 C2 112.7(3)
C1 N1 C4 122.9(3)
C2 N1 C4 124.3(3)
C1 N2 C3 112.4(3)
C1 N2 C13 123.6(3)
C3 N2 C13 124.0(3)
C22 N3 C23 112.6(3)
C22 N3 C25 123.4(3)
C23 N3 C25 123.9(3)
C22 N4 C24 112.6(3)
C22 N4 C34 124.1(3)
C24 N4 C34 123.3(3)
N2 C1 N1 102.0(3)
N2 C1 Pd 128.6(2)
N1 C1 Pd 129.5(2)
C3 C2 N1 106.1(3)
C2 C3 N2 106.9(3)
C9 C4 C5 121.9(3)
C9 C4 N1 118.9(3)
C5 C4 N1 119.2(3)
C6 C5 C4 117.8(3)
C6 C5 C10 121.2(3)
C4 C5 C10 121.0(3)
C7 C6 C5 122.0(3)
C6 C7 C8 118.3(3)
C6 C7 C11 121.0(3)
C8 C7 C11 120.7(3)
C9 C8 C7 121.9(3)
C8 C9 C4 118.0(3)
C8 C9 C12 121.0(3)
C4 C9 C12 121.0(3)
C18 C13 C14 122.3(3)
C18 C13 N2 118.5(3)
C14 C13 N2 119.1(3)
C15 C14 C13 117.1(3)
C15 C14 C19 121.1(3)
C13 C14 C19 121.8(3)
C16 C15 C14 122.5(3)
C17 C16 C15 118.2(3)
C17 C16 C20 121.6(3)
C15 C16 C20 120.2(3)
C16 C17 C18 122.0(3)
C17 C18 C13 117.9(3)
C17 C18 C21 121.1(3)
C13 C18 C21 121.0(3)
N3 C22 N4 101.8(3)
N3 C22 Pd 129.8(2)
N4 C22 Pd 128.4(2)
C24 C23 N3 106.4(3)
C23 C24 N4 106.6(3)
C30 C25 C26 122.7(3)
C30 C25 N3 118.8(3)
C26 C25 N3 118.5(3)
C25 C26 C27 117.5(3)
C25 C26 C31 122.1(3)
C27 C26 C31 120.4(3)
C28 C27 C26 121.6(3)
C29 C28 C27 118.7(3)
C29 C28 C32 121.2(4)
C27 C28 C32 120.1(4)
C28 C29 C30 121.8(3)
C25 C30 C29 117.7(3)
C25 C30 C33 121.8(3)
C29 C30 C33 120.4(3)
C35 C34 C39 122.5(3)
C35 C34 N4 118.8(3)
C39 C34 N4 118.7(3)
C34 C35 C36 117.8(3)
C34 C35 C40 121.3(3)
C36 C35 C40 120.9(3)
C37 C36 C35 121.7(3)
C36 C37 C38 118.7(3)
C36 C37 C41 121.1(3)
C38 C37 C41 120.2(3)
C37 C38 C39 121.9(3)
C34 C39 C38 117.4(3)
C34 C39 C42 121.6(3)
C38 C39 C42 120.9(3)

loop_
_geom_bond_atom_site_label_1
_geom_bond_atom_site_label_2
_geom_bond_distance
Pd C1 1.990(3)
Pd C22 1.997(3)
N1 C1 1.371(4)
N1 C2 1.385(5)
N1 C4 1.446(4)
N2 C1 1.365(4)
N2 C3 1.384(5)
N2 C13 1.444(4)
N3 C22 1.371(4)
N3 C23 1.391(4)
N3 C25 1.446(4)
N4 C22 1.372(4)
N4 C24 1.389(4)
N4 C34 1.443(4)
C2 C3 1.341(5)
C4 C9 1.391(5)
C4 C5 1.393(5)
C5 C6 1.390(5)
C5 C10 1.507(5)
C6 C7 1.386(5)
C7 C8 1.387(5)
C7 C11 1.509(5)
C8 C9 1.386(5)
C9 C12 1.506(5)
C13 C18 1.396(5)
C13 C14 1.397(5)
C14 C15 1.392(5)
C14 C19 1.507(5)
C15 C16 1.391(5)
C16 C17 1.384(5)
C16 C20 1.509(5)
C17 C18 1.389(5)
C18 C21 1.507(5)
C23 C24 1.339(5)
C25 C30 1.387(5)
C25 C26 1.392(5)
C26 C27 1.400(5)
C26 C31 1.499(5)
C27 C28 1.393(5)
C28 C29 1.382(5)
C28 C32 1.512(5)
C29 C30 1.398(5)
C30 C33 1.502(5)
C34 C35 1.394(5)
C34 C39 1.396(5)
C35 C36 1.396(5)
C35 C40 1.504(5)
C36 C37 1.388(5)
C37 C38 1.389(5)
C37 C41 1.511(5)
C38 C39 1.398(5)
C39 C42 1.502(4)

loop_
_geom_torsion_atom_site_label_1
_geom_torsion_atom_site_label_2
_geom_torsion_atom_site_label_3
_geom_torsion_atom_site_label_4
_geom_torsion
C3 N2 C1 N1 0.1(4)
C13 N2 C1 N1 -178.8(3)
C3 N2 C1 Pd 178.6(3)
C13 N2 C1 Pd -0.3(5)
C2 N1 C1 N2 0.3(4)
C4 N1 C1 N2 -175.9(3)
C2 N1 C1 Pd -178.2(3)
C4 N1 C1 Pd 5.6(5)
C22 Pd C1 N2 -31(7)
C22 Pd C1 N1 148(6)
C1 N1 C2 C3 -0.5(5)
C4 N1 C2 C3 175.6(4)
N1 C2 C3 N2 0.6(5)
C1 N2 C3 C2 -0.5(5)
C13 N2 C3 C2 178.5(4)
C1 N1 C4 C9 95.5(4)
C2 N1 C4 C9 -80.2(5)
C1 N1 C4 C5 -84.4(4)
C2 N1 C4 C5 99.8(4)
C9 C4 C5 C6 -1.5(5)
N1 C4 C5 C6 178.4(3)
C9 C4 C5 C10 -179.3(4)
N1 C4 C5 C10 0.6(5)
C4 C5 C6 C7 -1.1(5)
C10 C5 C6 C7 176.7(4)
C5 C6 C7 C8 2.6(5)
C5 C6 C7 C11 -175.8(3)
C6 C7 C8 C9 -1.6(5)
C11 C7 C8 C9 176.8(3)
C7 C8 C9 C4 -0.9(5)
C7 C8 C9 C12 179.2(3)
C5 C4 C9 C8 2.5(5)
N1 C4 C9 C8 -177.4(3)
C5 C4 C9 C12 -177.6(3)
N1 C4 C9 C12 2.4(5)
C1 N2 C13 C18 100.9(4)
C3 N2 C13 C18 -77.9(5)
C1 N2 C13 C14 -79.9(4)
C3 N2 C13 C14 101.2(4)
C18 C13 C14 C15 1.3(5)
N2 C13 C14 C15 -177.8(3)
C18 C13 C14 C19 -175.9(3)
N2 C13 C14 C19 4.9(5)
C13 C14 C15 C16 -0.9(5)
C19 C14 C15 C16 176.3(3)
C14 C15 C16 C17 0.2(5)
C14 C15 C16 C20 -178.5(3)
C15 C16 C17 C18 0.1(5)
C20 C16 C17 C18 178.9(3)
C16 C17 C18 C13 0.3(5)
C16 C17 C18 C21 -177.6(3)
C14 C13 C18 C17 -1.0(5)
N2 C13 C18 C17 178.1(3)
C14 C13 C18 C21 176.8(3)
N2 C13 C18 C21 -4.0(5)
C23 N3 C22 N4 0.4(4)
C25 N3 C22 N4 -177.0(3)
C23 N3 C22 Pd 179.4(2)
C25 N3 C22 Pd 2.0(5)
C24 N4 C22 N3 -0.2(4)
C34 N4 C22 N3 -178.9(3)
C24 N4 C22 Pd -179.2(2)
C34 N4 C22 Pd 2.1(5)
C1 Pd C22 N3 -103(7)
C1 Pd C22 N4 75(7)
C22 N3 C23 C24 -0.5(4)
C25 N3 C23 C24 176.9(3)
N3 C23 C24 N4 0.3(4)
C22 N4 C24 C23 -0.1(4)
C34 N4 C24 C23 178.6(3)
C22 N3 C25 C30 106.4(4)
C23 N3 C25 C30 -70.7(4)
C22 N3 C25 C26 -74.5(4)
C23 N3 C25 C26 108.4(4)
C30 C25 C26 C27 0.1(5)
N3 C25 C26 C27 -179.0(3)
C30 C25 C26 C31 -178.1(3)
N3 C25 C26 C31 2.8(5)
C25 C26 C27 C28 -0.9(5)
C31 C26 C27 C28 177.3(3)
C26 C27 C28 C29 0.7(5)
C26 C27 C28 C32 -179.1(3)
C27 C28 C29 C30 0.4(5)
C32 C28 C29 C30 -179.8(3)
C26 C25 C30 C29 0.9(5)
N3 C25 C30 C29 180.0(3)
C26 C25 C30 C33 -179.7(3)
N3 C25 C30 C33 -0.6(5)
C28 C29 C30 C25 -1.2(5)
C28 C29 C30 C33 179.4(3)
C22 N4 C34 C35 102.9(4)
C24 N4 C34 C35 -75.6(4)
C22 N4 C34 C39 -77.6(4)
C24 N4 C34 C39 103.8(4)
C39 C34 C35 C36 -1.3(5)
N4 C34 C35 C36 178.1(3)
C39 C34 C35 C40 176.0(3)
N4 C34 C35 C40 -4.6(5)
C34 C35 C36 C37 0.1(5)
C40 C35 C36 C37 -177.2(3)
C35 C36 C37 C38 0.1(5)
C35 C36 C37 C41 179.2(3)
C36 C37 C38 C39 0.9(5)
C41 C37 C38 C39 -178.2(3)
C35 C34 C39 C38 2.3(5)
N4 C34 C39 C38 -177.2(3)
C35 C34 C39 C42 -174.5(3)
N4 C34 C39 C42 6.1(4)
C37 C38 C39 C34 -2.0(5)
C37 C38 C39 C42 174.7(3)
